data_2242340
loop_
_publ_author_name
'Yaman, Mavi\,se'
'Almarhoon, Zainab M.'
'\,Cakmak, \,S\"ukriye'
'K\"ut\"uk, Halil'
'Meral, G\"ung\"or'
'Dege, Necmi'

_publ_section_title
;
 Crystal structure of 2,3-dimethoxy-<i>N</i>-(4-nitrophenyl)benzamide
;
_journal_coeditor_code XU5912
_journal_issue 1
_journal_name_full 'Acta Crystallographica Section E'
_journal_page_first 41
_journal_page_last 44
_journal_paper_doi 10.1107/S2056989017017741
_journal_volume 74
_journal_year 2018
_chemical_formula_iupac 'C15 H14 N2 O5'
_chemical_formula_moiety 'C15 H14 N2 O5'
_chemical_formula_sum 'C15 H14 N2 O5'
_chemical_formula_weight 302.28
_chemical_name_systematic
;
2,3-Dimethoxy-<i>N</i>-(4-nitrophenyl)benzamide
;
_space_group_crystal_system triclinic
_space_group_IT_number 2
_space_group_name_Hall '-P 1'
_space_group_name_H-M_alt 'P -1'
_symmetry_space_group_name_Hall '-P 1'
_symmetry_space_group_name_H-M 'P -1'
_atom_sites_solution_hydrogens mixed
_audit_creation_method SHELXL-2017/1
_cell_angle_alpha 94.198(6)
_cell_angle_beta 96.189(6)
_cell_angle_gamma 116.053(5)
_cell_formula_units_Z 2
_cell_length_a 6.9293(5)
_cell_length_b 7.3270(5)
_cell_length_c 15.7411(11)
_cell_measurement_reflns_used 12957
_cell_measurement_temperature 296(2)
_cell_measurement_theta_max 27.52
_cell_measurement_theta_min 2.63
_cell_volume 707.27(9)
_computing_cell_refinement
;
X-AREA (Stoe & Cie, 2002)
;
_computing_data_collection
;
X-AREA (Stoe & Cie, 2002)
;
_computing_data_reduction
;
X-RED32 (Stoe & Cie, 2002)
;
_computing_molecular_graphics
;
ORTEP-3 for Windows (Farrugia, 2012)
;
_computing_publication_material
;
WinGX (Farrugia, 2012) and PLATON (Spek, 2009)
;
_computing_structure_refinement
;
SHELXL2017 (Sheldrick, 2015<i>b</i>)
;
_computing_structure_solution
;
SHELXT (Sheldrick, 2015<i>a</i>)
;
_diffrn_ambient_temperature 296(2)
_diffrn_detector_area_resol_mean 6.67
_diffrn_measured_fraction_theta_full 1.000
_diffrn_measured_fraction_theta_max 1.000
_diffrn_measurement_device '2-circle goniometer'
_diffrn_measurement_device_type 'Stoe IPDS 2'
_diffrn_measurement_method 'rotation method'
_diffrn_radiation_monochromator 'plane graphite'
_diffrn_radiation_type 'Mo K\a'
_diffrn_radiation_wavelength 0.71073
_diffrn_reflns_av_R_equivalents 0.1086
_diffrn_reflns_limit_h_max 8
_diffrn_reflns_limit_h_min -8
_diffrn_reflns_limit_k_max 9
_diffrn_reflns_limit_k_min -9
_diffrn_reflns_limit_l_max 19
_diffrn_reflns_limit_l_min -19
_diffrn_reflns_number 10204
_diffrn_reflns_theta_full 26.000
_diffrn_reflns_theta_max 26.000
_diffrn_reflns_theta_min 2.627
_exptl_absorpt_coefficient_mu 0.108
_exptl_absorpt_correction_T_max 0.9717
_exptl_absorpt_correction_T_min 0.9470
_exptl_absorpt_correction_type integration
_exptl_absorpt_process_details
;
(X-RED32; Stoe & Cie, 2002)
;
_exptl_crystal_colour colorless
_exptl_crystal_density_diffrn 1.419
_exptl_crystal_description prism
_exptl_crystal_F_000 316
_exptl_crystal_size_max 0.740
_exptl_crystal_size_mid 0.487
_exptl_crystal_size_min 0.280
_refine_diff_density_max 0.163
_refine_diff_density_min -0.147
_refine_ls_extinction_method none
_refine_ls_goodness_of_fit_ref 1.088
_refine_ls_hydrogen_treatment mixed
_refine_ls_matrix_type full
_refine_ls_number_parameters 203
_refine_ls_number_reflns 2776
_refine_ls_number_restraints 0
_refine_ls_restrained_S_all 1.088
_refine_ls_R_factor_all 0.0561
_refine_ls_R_factor_gt 0.0390
_refine_ls_shift/su_max 0.000
_refine_ls_shift/su_mean 0.000
_refine_ls_structure_factor_coef Fsqd
_refine_ls_weighting_details 'w=1/[\s^2^(Fo^2^)+(0.0593P)^2^+0.0364P] where P=(Fo^2^+2Fc^2^)/3'
_refine_ls_weighting_scheme calc
_refine_ls_wR_factor_gt 0.1085
_refine_ls_wR_factor_ref 0.1140
_reflns_number_gt 2011
_reflns_number_total 2776
_reflns_threshold_expression 'I > 2\s(I)'
_cod_data_source_file xu5912sup1.cif
_cod_data_source_block I
_cod_database_code 2242340
_shelx_space_group_comment
;
The symmetry employed for this shelxl refinement is uniquely defined
by the following loop, which should always be used as a source of
symmetry information in preference to the above space-group names.
They are only intended as comments.
;

loop_
_symmetry_equiv_pos_as_xyz
'x, y, z'
'-x, -y, -z'

loop_
_atom_site_type_symbol
_atom_site_label
_atom_site_fract_x
_atom_site_fract_y
_atom_site_fract_z
_atom_site_U_iso_or_equiv
_atom_site_adp_type
_atom_site_calc_flag
_atom_site_occupancy
O O4 0.64070(15) 0.29058(17) 0.80665(6) 0.0545(3) Uani d 1
O O5 0.60933(17) 0.26544(19) 0.97197(7) 0.0616(3) Uani d 1
N N2 0.4382(2) 0.2366(2) 0.64515(8) 0.0511(3) Uani d 1
O O3 0.10391(19) 0.2209(2) 0.63299(8) 0.0808(4) Uani d 1
C C13 0.4424(2) 0.2492(2) 0.83248(9) 0.0471(3) Uani d 1
C C4 0.4797(2) 0.2459(2) 0.56018(9) 0.0459(3) Uani d 1
C C8 0.2622(2) 0.2150(2) 0.77272(10) 0.0488(4) Uani d 1
O O2 0.8200(3) 0.2760(3) 0.30063(10) 0.1064(5) Uani d 1
N N1 0.6417(3) 0.2623(2) 0.30988(11) 0.0768(5) Uani d 1
C C7 0.2601(2) 0.2247(2) 0.67740(10) 0.0517(4) Uani d 1
C C12 0.4247(2) 0.2346(2) 0.91990(10) 0.0507(4) Uani d 1
C C1 0.5861(3) 0.2588(2) 0.39713(10) 0.0570(4) Uani d 1
C C3 0.3267(3) 0.2228(3) 0.49000(10) 0.0549(4) Uani d 1
H H3 0.188086 0.202409 0.498155 0.066 Uiso calc 1
O O1 0.5080(3) 0.2514(3) 0.25036(9) 0.1153(6) Uani d 1
C C5 0.6860(2) 0.2752(2) 0.54688(10) 0.0540(4) Uani d 1
H H5 0.788868 0.291175 0.593672 0.065 Uiso calc 1
C C9 0.0660(2) 0.1701(3) 0.80232(11) 0.0598(4) Uani d 1
H H9 -0.055930 0.146485 0.763333 0.072 Uiso calc 1
C C6 0.7391(3) 0.2808(3) 0.46522(11) 0.0597(4) Uani d 1
H H6 0.876591 0.299130 0.456262 0.072 Uiso calc 1
C C11 0.2278(3) 0.1919(3) 0.94704(10) 0.0610(4) Uani d 1
H H11 0.215193 0.184597 1.005063 0.073 Uiso calc 1
C C2 0.3818(3) 0.2305(3) 0.40828(10) 0.0594(4) Uani d 1
H H2B 0.281017 0.216468 0.361048 0.071 Uiso calc 1
C C10 0.0500(3) 0.1603(3) 0.88803(12) 0.0667(5) Uani d 1
H H10 -0.081928 0.131915 0.906628 0.080 Uiso calc 1
C C14 0.6008(3) 0.2573(3) 1.06211(10) 0.0672(5) Uani d 1
H H14A 0.740231 0.281308 1.091532 0.101 Uiso calc 1
H H14B 0.563274 0.360514 1.084938 0.101 Uiso calc 1
H H14C 0.493006 0.124535 1.070342 0.101 Uiso calc 1
C C15 0.8027(3) 0.5006(3) 0.83037(13) 0.0752(5) Uani d 1
H H15A 0.935274 0.518241 0.810544 0.113 Uiso calc 1
H H15B 0.751827 0.589244 0.804407 0.113 Uiso calc 1
H H15C 0.828921 0.534368 0.891963 0.113 Uiso calc 1
H H2 0.540(3) 0.244(3) 0.6846(12) 0.072(5) Uiso d 1

loop_
_atom_site_aniso_label
_atom_site_aniso_U_11
_atom_site_aniso_U_22
_atom_site_aniso_U_33
_atom_site_aniso_U_12
_atom_site_aniso_U_13
_atom_site_aniso_U_23
O4 0.0428(5) 0.0755(8) 0.0474(6) 0.0287(5) 0.0087(4) 0.0056(5)
O5 0.0594(6) 0.0816(8) 0.0443(6) 0.0319(6) 0.0082(5) 0.0108(5)
N2 0.0453(7) 0.0696(9) 0.0424(7) 0.0301(6) 0.0038(5) 0.0075(6)
O3 0.0560(7) 0.1396(13) 0.0604(7) 0.0554(8) 0.0078(5) 0.0211(7)
C13 0.0438(7) 0.0507(9) 0.0508(8) 0.0236(6) 0.0127(6) 0.0076(6)
C4 0.0485(8) 0.0452(8) 0.0443(7) 0.0217(6) 0.0051(6) 0.0057(6)
C8 0.0440(7) 0.0521(9) 0.0522(8) 0.0228(6) 0.0102(6) 0.0078(7)
O2 0.1207(13) 0.1259(14) 0.0872(11) 0.0572(11) 0.0587(10) 0.0277(9)
N1 0.1039(13) 0.0702(10) 0.0590(9) 0.0362(9) 0.0319(9) 0.0164(7)
C7 0.0443(8) 0.0595(10) 0.0522(8) 0.0245(7) 0.0057(6) 0.0076(7)
C12 0.0531(8) 0.0515(9) 0.0494(8) 0.0245(7) 0.0104(6) 0.0094(7)
C1 0.0736(10) 0.0493(9) 0.0486(8) 0.0258(8) 0.0177(7) 0.0102(7)
C3 0.0518(8) 0.0631(10) 0.0505(9) 0.0272(7) 0.0043(6) 0.0090(7)
O1 0.1461(15) 0.1591(17) 0.0487(8) 0.0731(13) 0.0207(9) 0.0256(9)
C5 0.0496(8) 0.0629(10) 0.0515(8) 0.0278(7) 0.0061(6) 0.0063(7)
C9 0.0451(8) 0.0729(11) 0.0647(10) 0.0278(8) 0.0127(7) 0.0157(8)
C6 0.0586(9) 0.0623(11) 0.0634(10) 0.0293(8) 0.0201(8) 0.0107(8)
C11 0.0670(10) 0.0690(11) 0.0549(9) 0.0325(8) 0.0256(8) 0.0196(8)
C2 0.0682(10) 0.0594(10) 0.0472(8) 0.0273(8) 0.0010(7) 0.0092(7)
C10 0.0523(9) 0.0820(13) 0.0743(11) 0.0318(9) 0.0277(8) 0.0247(9)
C14 0.0816(12) 0.0716(12) 0.0448(9) 0.0317(9) 0.0075(8) 0.0086(8)
C15 0.0497(9) 0.0840(14) 0.0778(12) 0.0158(9) 0.0176(8) 0.0110(10)

loop_
_atom_type_symbol
_atom_type_description
_atom_type_scat_dispersion_real
_atom_type_scat_dispersion_imag
_atom_type_scat_source
C C 0.0033 0.0016 'International Tables Vol C Tables 4.2.6.8 and 6.1.1.4'
H H 0.0000 0.0000 'International Tables Vol C Tables 4.2.6.8 and 6.1.1.4'
N N 0.0061 0.0033 'International Tables Vol C Tables 4.2.6.8 and 6.1.1.4'
O O 0.0106 0.0060 'International Tables Vol C Tables 4.2.6.8 and 6.1.1.4'

loop_
_geom_angle_atom_site_label_1
_geom_angle_atom_site_label_2
_geom_angle_atom_site_label_3
_geom_angle
_geom_angle_publ_flag
C13 O4 C15 113.96(12) ?
C12 O5 C14 117.60(13) ?
C7 N2 C4 129.19(13) ?
C7 N2 H2 113.0(12) ?
C4 N2 H2 117.7(12) ?
O4 C13 C8 120.97(12) ?
O4 C13 C12 118.37(12) ?
C8 C13 C12 120.61(13) ?
C3 C4 C5 119.50(14) ?
C3 C4 N2 123.89(13) ?
C5 C4 N2 116.58(13) ?
C9 C8 C13 118.36(14) ?
C9 C8 C7 116.01(13) ?
C13 C8 C7 125.63(13) ?
O1 N1 O2 123.34(17) y
O1 N1 C1 118.39(18) y
O2 N1 C1 118.27(18) ?
O3 C7 N2 122.79(14) ?
O3 C7 C8 120.31(13) ?
N2 C7 C8 116.90(12) y
O5 C12 C11 125.07(14) ?
O5 C12 C13 115.56(13) ?
C11 C12 C13 119.37(14) ?
C2 C1 C6 121.87(15) ?
C2 C1 N1 119.17(16) y
C6 C1 N1 118.95(16) y
C2 C3 C4 119.64(15) ?
C2 C3 H3 120.2 ?
C4 C3 H3 120.2 ?
C6 C5 C4 120.53(14) ?
C6 C5 H5 119.7 ?
C4 C5 H5 119.7 ?
C10 C9 C8 120.98(15) ?
C10 C9 H9 119.5 ?
C8 C9 H9 119.5 ?
C1 C6 C5 118.91(15) ?
C1 C6 H6 120.5 ?
C5 C6 H6 120.5 ?
C10 C11 C12 119.99(14) ?
C10 C11 H11 120.0 ?
C12 C11 H11 120.0 ?
C1 C2 C3 119.54(15) ?
C1 C2 H2B 120.2 ?
C3 C2 H2B 120.2 ?
C9 C10 C11 120.66(14) ?
C9 C10 H10 119.7 ?
C11 C10 H10 119.7 ?
O5 C14 H14A 109.5 ?
O5 C14 H14B 109.5 ?
H14A C14 H14B 109.5 ?
O5 C14 H14C 109.5 ?
H14A C14 H14C 109.5 ?
H14B C14 H14C 109.5 ?
O4 C15 H15A 109.5 ?
O4 C15 H15B 109.5 ?
H15A C15 H15B 109.5 ?
O4 C15 H15C 109.5 ?
H15A C15 H15C 109.5 ?
H15B C15 H15C 109.5 ?

loop_
_geom_bond_atom_site_label_1
_geom_bond_atom_site_label_2
_geom_bond_distance
_geom_bond_publ_flag
O4 C13 1.3849(16) y
O4 C15 1.441(2) y
O5 C12 1.3612(18) y
O5 C14 1.4311(19) y
N2 C7 1.3547(19) y
N2 C4 1.3983(19) y
N2 H2 0.870(19) ?
O3 C7 1.2115(18) y
C13 C8 1.394(2) ?
C13 C12 1.402(2) ?
C4 C3 1.391(2) ?
C4 C5 1.392(2) ?
C8 C9 1.393(2) ?
C8 C7 1.506(2) ?
O2 N1 1.221(2) y
N1 O1 1.216(2) y
N1 C1 1.465(2) y
C12 C11 1.383(2) ?
C1 C2 1.370(2) ?
C1 C6 1.371(2) ?
C3 C2 1.379(2) ?
C3 H3 0.9300 ?
C5 C6 1.373(2) ?
C5 H5 0.9300 ?
C9 C10 1.370(2) ?
C9 H9 0.9300 ?
C6 H6 0.9300 ?
C11 C10 1.380(2) ?
C11 H11 0.9300 ?
C2 H2B 0.9300 ?
C10 H10 0.9300 ?
C14 H14A 0.9600 ?
C14 H14B 0.9600 ?
C14 H14C 0.9600 ?
C15 H15A 0.9600 ?
C15 H15B 0.9600 ?
C15 H15C 0.9600 ?

loop_
_geom_hbond_atom_site_label_D
_geom_hbond_atom_site_label_H
_geom_hbond_atom_site_label_A
_geom_hbond_site_symmetry_A
_geom_hbond_distance_DH
_geom_hbond_distance_HA
_geom_hbond_distance_DA
_geom_hbond_angle_DHA
_geom_hbond_publ_flag
N2 H2 O4 . 0.870(19) 1.924(19) 2.6805(16) 144.6(17) yes
C5 H5 O3 1_655 0.93 2.48 3.2597(19) 141.3 yes

loop_
_geom_torsion_atom_site_label_1
_geom_torsion_atom_site_label_2
_geom_torsion_atom_site_label_3
_geom_torsion_atom_site_label_4
_geom_torsion
_geom_torsion_publ_flag
C15 O4 C13 C8 107.52(16) y
C15 O4 C13 C12 -74.91(17) y
C7 N2 C4 C3 -6.9(3) y
C7 N2 C4 C5 174.65(15) y
O4 C13 C8 C9 178.74(14) ?
C12 C13 C8 C9 1.2(2) ?
O4 C13 C8 C7 -2.0(2) y
C12 C13 C8 C7 -179.54(15) ?
C4 N2 C7 O3 -0.2(3) ?
C4 N2 C7 C8 179.49(14) ?
C9 C8 C7 O3 9.6(2) ?
C13 C8 C7 O3 -169.65(16) ?
C9 C8 C7 N2 -170.15(14) ?
C13 C8 C7 N2 10.6(2) ?
C14 O5 C12 C11 -1.3(2) ?
C14 O5 C12 C13 178.43(14) ?
O4 C13 C12 O5 0.7(2) ?
C8 C13 C12 O5 178.26(14) ?
O4 C13 C12 C11 -179.54(14) ?
C8 C13 C12 C11 -2.0(2) ?
O1 N1 C1 C2 4.1(3) ?
O2 N1 C1 C2 -175.90(16) ?
O1 N1 C1 C6 -176.93(17) ?
O2 N1 C1 C6 3.1(2) ?
C5 C4 C3 C2 -0.4(2) ?
N2 C4 C3 C2 -178.75(15) ?
C3 C4 C5 C6 -0.2(2) ?
N2 C4 C5 C6 178.27(14) ?
C13 C8 C9 C10 0.2(2) ?
C7 C8 C9 C10 -179.11(16) ?
C2 C1 C6 C5 -0.3(3) ?
N1 C1 C6 C5 -179.30(15) ?
C4 C5 C6 C1 0.6(2) ?
O5 C12 C11 C10 -178.99(15) ?
C13 C12 C11 C10 1.3(2) ?
C6 C1 C2 C3 -0.2(3) ?
N1 C1 C2 C3 178.71(15) ?
C4 C3 C2 C1 0.6(2) ?
C8 C9 C10 C11 -0.9(3) ?
C12 C11 C10 C9 0.1(3) ?

_cod_database_fobs_code 2242340
